data_2012911
loop_
_publ_author_name
'Avasthi, Kamlakar'
'Tewari, Ashish'
'Rawat, Diwan S.'
'Sharon, Ashoke'
'Maulik, Prakas R.'

_publ_section_title
;
 A stacked pyrazolo[3,4-<i>d</i>]pyrimidine-based flexible molecule:
 the effect of a bulky benzyl group on intermolecular stacking in
 comparison with methyl and ethyl groups
;
_journal_issue 8
_journal_name_full 'Acta Crystallographica Section C'
_journal_page_first o494
_journal_page_last o495
_journal_paper_doi 10.1107/S0108270102012039
_journal_volume 58
_journal_year 2002
_chemical_formula_moiety 'C29 H28 N8 O2 S2'
_chemical_formula_sum 'C29 H28 N8 O2 S2'
_chemical_formula_weight 584.71
_chemical_melting_point 433
_chemical_name_common pyrazolo[3,4-d]pyrimidine
_chemical_name_systematic
;
1,1'-(1,3-propanediyl)bis(5-benzyl-6-methylthio-4,5-dihydro-1H-pyrazolo
[3,4-d]pyrimidine-4-one)
;
_space_group_IT_number 2
_symmetry_cell_setting triclinic
_symmetry_space_group_name_Hall '-P 1'
_symmetry_space_group_name_H-M 'P -1'
_atom_sites_solution_hydrogens geom
_atom_sites_solution_primary direct
_atom_sites_solution_secondary difmap
_cell_angle_alpha 83.010(10)
_cell_angle_beta 85.260(10)
_cell_angle_gamma 76.390(10)
_cell_formula_units_Z 2
_cell_length_a 9.1500(10)
_cell_length_b 9.4910(10)
_cell_length_c 16.839(2)
_cell_measurement_reflns_used 38
_cell_measurement_temperature 293(2)
_cell_measurement_theta_max 12.5
_cell_measurement_theta_min 4.8
_cell_volume 1408.5(3)
_computing_cell_refinement XSCANS
_computing_data_collection 'XSCANS (Siemens, 1996)'
_computing_data_reduction XSCANS
_computing_molecular_graphics SHELXTL
_computing_publication_material SHELXTL
_computing_structure_refinement SHELXTL
_computing_structure_solution 'SHELXTL (Bruker, 1997)'
_diffrn_ambient_temperature 293(2)
_diffrn_measured_fraction_theta_full 0.997
_diffrn_measured_fraction_theta_max 0.997
_diffrn_measurement_device_type 'Bruker P4'
_diffrn_measurement_method \q/2\q
_diffrn_radiation_monochromator graphite
_diffrn_radiation_source 'fine-focus sealed tube'
_diffrn_radiation_type MoK\a
_diffrn_radiation_wavelength 0.71073
_diffrn_reflns_av_R_equivalents 0.021
_diffrn_reflns_av_sigmaI/netI 0.043
_diffrn_reflns_limit_h_max 11
_diffrn_reflns_limit_h_min -1
_diffrn_reflns_limit_k_max 11
_diffrn_reflns_limit_k_min -11
_diffrn_reflns_limit_l_max 20
_diffrn_reflns_limit_l_min -20
_diffrn_reflns_number 6623
_diffrn_reflns_theta_full 26.00
_diffrn_reflns_theta_max 26.00
_diffrn_reflns_theta_min 2.22
_diffrn_standards_decay_% none
_diffrn_standards_interval_count 97
_diffrn_standards_number 3
_exptl_absorpt_coefficient_mu 0.232
_exptl_absorpt_correction_type none
_exptl_crystal_colour colourless
_exptl_crystal_density_diffrn 1.379
_exptl_crystal_density_meas ?
_exptl_crystal_density_method 'not measured'
_exptl_crystal_description rectangular
_exptl_crystal_F_000 612
_exptl_crystal_size_max 0.35
_exptl_crystal_size_mid 0.28
_exptl_crystal_size_min 0.25
_refine_diff_density_max 0.18
_refine_diff_density_min -0.28
_refine_ls_extinction_method none
_refine_ls_goodness_of_fit_ref 1.009
_refine_ls_hydrogen_treatment constr
_refine_ls_matrix_type full
_refine_ls_number_parameters 372
_refine_ls_number_reflns 5527
_refine_ls_number_restraints 0
_refine_ls_restrained_S_all 1.009
_refine_ls_R_factor_all 0.083
_refine_ls_R_factor_gt 0.047
_refine_ls_shift/su_max <0.001
_refine_ls_shift/su_mean 0.000
_refine_ls_structure_factor_coef Fsqd
_refine_ls_weighting_details 'calc w = 1/[\s^2^(Fo^2^)+(0.0470P)^2^+0.5548P] where P=(Fo^2^+2Fc^2^)/3'
_refine_ls_weighting_scheme calc
_refine_ls_wR_factor_gt 0.103
_refine_ls_wR_factor_ref 0.121
_reflns_number_gt 3716
_reflns_number_total 5527
_reflns_threshold_expression I>2\s(I)
_cod_data_source_file vj1169.cif
_cod_data_source_block III
_cod_depositor_comments
;
The following automatic conversions were performed:

'_exptl_crystal_density_meas' value 'not measured' was changed to '?'
- the value is perceived as not measured.

Automatic conversion script
Id: cif_fix_values 3008 2015-01-20 13:52:24Z robertas 
;
_cod_database_code 2012911
_cod_database_fobs_code 2012911

loop_
_symmetry_equiv_pos_as_xyz
'x, y, z'
'-x, -y, -z'

loop_
_atom_site_label
_atom_site_fract_x
_atom_site_fract_y
_atom_site_fract_z
_atom_site_U_iso_or_equiv
_atom_site_adp_type
_atom_site_calc_flag
_atom_site_refinement_flags
_atom_site_occupancy
_atom_site_disorder_assembly
_atom_site_disorder_group
_atom_site_type_symbol
S2 0.67773(9) 0.46166(7) 0.33325(4) 0.0603(2) Uani d . 1 . . S
S1 0.38237(8) 0.11449(7) 0.20404(4) 0.0616(2) Uani d . 1 . . S
N1 0.7371(2) 0.3705(2) 0.03235(11) 0.0444(5) Uani d . 1 . . N
N2 0.7509(2) 0.5115(2) 0.01271(12) 0.0532(5) Uani d . 1 . . N
C3 0.6415(3) 0.5910(3) 0.05519(15) 0.0520(6) Uani d . 1 . . C
H3 0.6241 0.6918 0.0541 0.062 Uiso calc R 1 . . H
C4 0.5545(3) 0.5049(2) 0.10221(13) 0.0429(5) Uani d . 1 . . C
C5 0.4223(3) 0.5301(3) 0.15497(14) 0.0453(6) Uani d . 1 . . C
N6 0.3744(2) 0.3985(2) 0.18224(11) 0.0431(5) Uani d . 1 . . N
C7 0.4543(3) 0.2640(2) 0.16165(13) 0.0420(5) Uani d . 1 . . C
N8 0.5757(2) 0.2405(2) 0.11473(11) 0.0431(5) Uani d . 1 . . N
C9 0.6195(3) 0.3648(2) 0.08509(13) 0.0397(5) Uani d . 1 . . C
C10 0.8353(3) 0.2499(3) -0.00598(14) 0.0478(6) Uani d . 1 . . C
H10A 0.8081 0.2555 -0.0609 0.057 Uiso calc R 1 . . H
H10B 0.8190 0.1586 0.0216 0.057 Uiso calc R 1 . . H
C11 1.0006(3) 0.2504(3) -0.00567(13) 0.0476(6) Uani d . 1 . . C
H11A 1.0598 0.1628 -0.0268 0.057 Uiso calc R 1 . . H
H11B 1.0198 0.3333 -0.0412 0.057 Uiso calc R 1 . . H
C12 1.0529(3) 0.2580(3) 0.07640(13) 0.0471(6) Uani d . 1 . . C
H12A 1.1617 0.2433 0.0732 0.056 Uiso calc R 1 . . H
H12B 1.0104 0.3544 0.0928 0.056 Uiso calc R 1 . . H
N13 1.0095(2) 0.1497(2) 0.13662(11) 0.0446(5) Uani d . 1 . . N
N14 1.0544(3) 0.0044(2) 0.12774(12) 0.0563(6) Uani d . 1 . . N
C15 0.9861(3) -0.0610(3) 0.18839(15) 0.0560(7) Uani d . 1 . . C
H15 0.9966 -0.1614 0.1978 0.067 Uiso calc R 1 . . H
C16 0.8954(3) 0.0396(2) 0.23711(13) 0.0435(6) Uani d . 1 . . C
C17 0.7914(3) 0.0338(3) 0.30458(14) 0.0465(6) Uani d . 1 . . C
N18 0.7237(2) 0.1749(2) 0.32790(10) 0.0425(5) Uani d . 1 . . N
C19 0.7621(3) 0.3004(2) 0.29037(13) 0.0408(5) Uani d . 1 . . C
N20 0.8541(2) 0.3057(2) 0.22766(11) 0.0409(4) Uani d . 1 . . N
C21 0.9151(3) 0.1734(2) 0.20196(13) 0.0397(5) Uani d . 1 . . C
O22 0.3506(2) 0.64677(19) 0.17553(10) 0.0596(5) Uani d . 1 . . O
C23 0.2242(3) 0.4163(3) 0.22530(14) 0.0505(6) Uani d . 1 . . C
H23A 0.1740 0.3465 0.2085 0.061 Uiso calc R 1 . . H
H23B 0.1652 0.5130 0.2087 0.061 Uiso calc R 1 . . H
C24 0.2233(3) 0.3970(3) 0.31561(14) 0.0465(6) Uani d . 1 . . C
C25 0.1778(3) 0.2807(3) 0.35928(16) 0.0597(7) Uani d . 1 . . C
H25 0.1507 0.2114 0.3325 0.072 Uiso calc R 1 . . H
C26 0.1719(3) 0.2650(4) 0.44179(17) 0.0695(8) Uani d . 1 . . C
H26 0.1429 0.1848 0.4703 0.083 Uiso calc R 1 . . H
C27 0.2089(3) 0.3685(4) 0.48160(17) 0.0711(8) Uani d . 1 . . C
H27 0.2014 0.3606 0.5373 0.085 Uiso calc R 1 . . H
C28 0.2567(4) 0.4832(3) 0.43936(18) 0.0757(9) Uani d . 1 . . C
H28 0.2847 0.5516 0.4665 0.091 Uiso calc R 1 . . H
C29 0.2637(3) 0.4982(3) 0.35668(16) 0.0613(7) Uani d . 1 . . C
H29 0.2960 0.5768 0.3284 0.074 Uiso calc R 1 . . H
C30 0.4974(4) -0.0284(3) 0.1524(2) 0.0816(10) Uani d . 1 . . C
H30A 0.4913 -0.0023 0.0957 0.122 Uiso calc R 1 . . H
H30B 0.4629 -0.1165 0.1673 0.122 Uiso calc R 1 . . H
H30C 0.5999 -0.0433 0.1664 0.122 Uiso calc R 1 . . H
O31 0.7568(2) -0.07369(19) 0.34170(11) 0.0630(5) Uani d . 1 . . O
C32 0.6071(3) 0.1810(3) 0.39392(13) 0.0475(6) Uani d . 1 . . C
H32A 0.5521 0.1066 0.3899 0.057 Uiso calc R 1 . . H
H32B 0.5363 0.2749 0.3872 0.057 Uiso calc R 1 . . H
C33 0.6653(3) 0.1599(2) 0.47692(13) 0.0420(5) Uani d . 1 . . C
C34 0.5623(3) 0.1525(3) 0.54158(14) 0.0527(6) Uani d . 1 . . C
H34 0.4620 0.1580 0.5328 0.063 Uiso calc R 1 . . H
C35 0.6076(3) 0.1371(3) 0.61875(15) 0.0593(7) Uani d . 1 . . C
H35 0.5373 0.1331 0.6616 0.071 Uiso calc R 1 . . H
C36 0.7550(3) 0.1277(3) 0.63308(15) 0.0564(7) Uani d . 1 . . C
H36 0.7848 0.1176 0.6854 0.068 Uiso calc R 1 . . H
C37 0.8583(3) 0.1333(3) 0.56950(16) 0.0567(7) Uani d . 1 . . C
H37 0.9588 0.1260 0.5786 0.068 Uiso calc R 1 . . H
C38 0.8128(3) 0.1499(3) 0.49152(15) 0.0514(6) Uani d . 1 . . C
H38 0.8833 0.1543 0.4487 0.062 Uiso calc R 1 . . H
C39 0.7735(4) 0.5868(3) 0.27542(18) 0.0750(9) Uani d . 1 . . C
H39A 0.8801 0.5523 0.2801 0.112 Uiso calc R 1 . . H
H39B 0.7411 0.6808 0.2949 0.112 Uiso calc R 1 . . H
H39C 0.7506 0.5945 0.2202 0.112 Uiso calc R 1 . . H

loop_
_atom_site_aniso_label
_atom_site_aniso_U_11
_atom_site_aniso_U_22
_atom_site_aniso_U_33
_atom_site_aniso_U_12
_atom_site_aniso_U_13
_atom_site_aniso_U_23
S2 0.0736(5) 0.0494(4) 0.0572(4) -0.0115(3) 0.0108(4) -0.0176(3)
S1 0.0661(5) 0.0512(4) 0.0691(5) -0.0244(3) 0.0048(4) 0.0034(3)
N1 0.0502(12) 0.0412(11) 0.0441(11) -0.0156(9) -0.0007(10) -0.0040(9)
N2 0.0625(14) 0.0466(12) 0.0538(12) -0.0224(11) 0.0039(11) -0.0035(10)
C3 0.0659(17) 0.0395(13) 0.0533(15) -0.0187(13) -0.0043(13) -0.0019(11)
C4 0.0492(14) 0.0403(13) 0.0409(12) -0.0132(11) -0.0051(11) -0.0034(10)
C5 0.0536(15) 0.0414(14) 0.0405(13) -0.0101(12) -0.0083(11) -0.0007(10)
N6 0.0451(12) 0.0463(11) 0.0391(10) -0.0131(9) -0.0027(9) -0.0033(8)
C7 0.0477(14) 0.0392(13) 0.0396(12) -0.0111(11) -0.0102(11) 0.0006(10)
N8 0.0490(12) 0.0371(10) 0.0431(11) -0.0117(9) -0.0010(10) -0.0018(8)
C9 0.0446(13) 0.0395(13) 0.0369(12) -0.0134(11) -0.0066(10) -0.0012(9)
C10 0.0532(15) 0.0517(14) 0.0405(13) -0.0134(12) -0.0013(11) -0.0104(11)
C11 0.0518(15) 0.0568(15) 0.0353(12) -0.0158(12) 0.0055(11) -0.0077(11)
C12 0.0505(15) 0.0552(15) 0.0387(12) -0.0192(12) -0.0002(11) -0.0053(11)
N13 0.0544(12) 0.0450(11) 0.0362(10) -0.0132(9) 0.0012(9) -0.0106(8)
N14 0.0733(15) 0.0474(12) 0.0461(12) -0.0058(11) 0.0008(11) -0.0152(10)
C15 0.081(2) 0.0435(14) 0.0432(14) -0.0125(14) -0.0006(14) -0.0088(11)
C16 0.0544(15) 0.0392(13) 0.0383(12) -0.0112(11) -0.0057(11) -0.0071(10)
C17 0.0603(16) 0.0424(13) 0.0405(13) -0.0173(12) -0.0085(12) -0.0037(11)
N18 0.0496(12) 0.0435(11) 0.0365(10) -0.0156(9) 0.0013(9) -0.0055(8)
C19 0.0481(14) 0.0406(12) 0.0362(12) -0.0122(11) -0.0080(11) -0.0060(10)
N20 0.0504(12) 0.0392(10) 0.0355(10) -0.0136(9) -0.0022(9) -0.0069(8)
C21 0.0467(14) 0.0426(13) 0.0329(11) -0.0139(11) -0.0041(10) -0.0077(9)
O22 0.0723(13) 0.0427(10) 0.0591(11) -0.0042(9) 0.0022(9) -0.0080(8)
C23 0.0429(14) 0.0603(16) 0.0485(14) -0.0124(12) -0.0037(11) -0.0044(12)
C24 0.0386(13) 0.0513(15) 0.0479(14) -0.0066(11) 0.0010(11) -0.0082(11)
C25 0.0583(17) 0.0747(19) 0.0548(16) -0.0324(15) -0.0010(13) -0.0079(14)
C26 0.0681(19) 0.088(2) 0.0554(17) -0.0338(17) 0.0072(15) 0.0047(16)
C27 0.077(2) 0.087(2) 0.0445(15) -0.0102(18) 0.0067(15) -0.0111(15)
C28 0.110(3) 0.0599(18) 0.0581(18) -0.0128(18) -0.0041(18) -0.0234(15)
C29 0.083(2) 0.0482(15) 0.0524(16) -0.0137(14) 0.0005(14) -0.0104(12)
C30 0.108(3) 0.0469(17) 0.094(2) -0.0310(17) 0.011(2) -0.0091(16)
O31 0.0846(14) 0.0471(10) 0.0605(11) -0.0279(10) 0.0071(10) -0.0005(9)
C32 0.0462(14) 0.0553(15) 0.0432(13) -0.0175(12) 0.0038(11) -0.0056(11)
C33 0.0492(15) 0.0363(12) 0.0413(12) -0.0131(11) 0.0018(11) -0.0029(9)
C34 0.0468(15) 0.0636(16) 0.0467(14) -0.0158(13) 0.0027(12) 0.0011(12)
C35 0.0630(18) 0.0670(18) 0.0443(15) -0.0161(14) 0.0101(13) 0.0022(12)
C36 0.075(2) 0.0559(16) 0.0397(14) -0.0177(14) -0.0088(14) 0.0012(11)
C37 0.0527(16) 0.0631(17) 0.0558(16) -0.0147(13) -0.0097(13) -0.0038(13)
C38 0.0495(16) 0.0608(16) 0.0440(14) -0.0143(13) 0.0035(12) -0.0063(12)
C39 0.107(3) 0.0441(16) 0.076(2) -0.0199(16) 0.0072(18) -0.0157(14)

loop_
_atom_type_symbol
_atom_type_description
_atom_type_scat_dispersion_real
_atom_type_scat_dispersion_imag
_atom_type_scat_source
C C 0.0033 0.0016 'International Tables Vol C Tables 4.2.6.8 and 6.1.1.4'
H H 0.0000 0.0000 'International Tables Vol C Tables 4.2.6.8 and 6.1.1.4'
N N 0.0061 0.0033 'International Tables Vol C Tables 4.2.6.8 and 6.1.1.4'
O O 0.0106 0.0060 'International Tables Vol C Tables 4.2.6.8 and 6.1.1.4'
S S 0.1246 0.1234 'International Tables Vol C Tables 4.2.6.8 and 6.1.1.4'

loop_
_geom_angle_atom_site_label_1
_geom_angle_atom_site_label_2
_geom_angle_atom_site_label_3
_geom_angle
C19 S2 C39 100.58(12)
C7 S1 C30 101.29(13)
C9 N1 N2 110.91(19)
C9 N1 C10 127.47(19)
N2 N1 C10 121.48(19)
C3 N2 N1 105.21(19)
N2 C3 C4 111.7(2)
N2 C3 H3 124.1
C4 C3 H3 124.1
C9 C4 C3 104.3(2)
C9 C4 C5 119.2(2)
C3 C4 C5 136.4(2)
O22 C5 N6 120.5(2)
O22 C5 C4 127.4(2)
N6 C5 C4 112.1(2)
C7 N6 C5 122.22(19)
C7 N6 C23 121.31(19)
C5 N6 C23 116.03(19)
N8 C7 N6 125.8(2)
N8 C7 S1 118.57(17)
N6 C7 S1 115.64(17)
C7 N8 C9 113.07(19)
N1 C9 N8 124.6(2)
N1 C9 C4 107.81(19)
N8 C9 C4 127.5(2)
N1 C10 C11 112.93(19)
N1 C10 H10A 109.0
C11 C10 H10A 109.0
N1 C10 H10B 109.0
C11 C10 H10B 109.0
H10A C10 H10B 107.8
C12 C11 C10 113.96(19)
C12 C11 H11A 108.8
C10 C11 H11A 108.8
C12 C11 H11B 108.8
C10 C11 H11B 108.8
H11A C11 H11B 107.7
N13 C12 C11 112.60(19)
N13 C12 H12A 109.1
C11 C12 H12A 109.1
N13 C12 H12B 109.1
C11 C12 H12B 109.1
H12A C12 H12B 107.8
C21 N13 N14 111.28(19)
C21 N13 C12 127.6(2)
N14 N13 C12 120.88(19)
C15 N14 N13 105.16(19)
N14 C15 C16 111.8(2)
N14 C15 H15 124.1
C16 C15 H15 124.1
C21 C16 C15 104.3(2)
C21 C16 C17 119.1(2)
C15 C16 C17 136.4(2)
O31 C17 N18 119.8(2)
O31 C17 C16 128.1(2)
N18 C17 C16 112.1(2)
C19 N18 C17 122.64(19)
C19 N18 C32 121.25(19)
C17 N18 C32 116.11(19)
N20 C19 N18 125.0(2)
N20 C19 S2 119.29(17)
N18 C19 S2 115.69(17)
C19 N20 C21 113.46(19)
N13 C21 N20 125.2(2)
N13 C21 C16 107.4(2)
N20 C21 C16 127.4(2)
N6 C23 C24 116.1(2)
N6 C23 H23A 108.3
C24 C23 H23A 108.3
N6 C23 H23B 108.3
C24 C23 H23B 108.3
H23A C23 H23B 107.4
C25 C24 C29 118.3(2)
C25 C24 C23 121.0(2)
C29 C24 C23 120.7(2)
C26 C25 C24 121.3(3)
C26 C25 H25 119.4
C24 C25 H25 119.4
C27 C26 C25 119.6(3)
C27 C26 H26 120.2
C25 C26 H26 120.2
C28 C27 C26 120.0(3)
C28 C27 H27 120.0
C26 C27 H27 120.0
C27 C28 C29 120.4(3)
C27 C28 H28 119.8
C29 C28 H28 119.8
C28 C29 C24 120.4(3)
C28 C29 H29 119.8
C24 C29 H29 119.8
S1 C30 H30A 109.5
S1 C30 H30B 109.5
H30A C30 H30B 109.5
S1 C30 H30C 109.5
H30A C30 H30C 109.5
H30B C30 H30C 109.5
N18 C32 C33 115.0(2)
N18 C32 H32A 108.5
C33 C32 H32A 108.5
N18 C32 H32B 108.5
C33 C32 H32B 108.5
H32A C32 H32B 107.5
C38 C33 C34 118.7(2)
C38 C33 C32 123.7(2)
C34 C33 C32 117.6(2)
C35 C34 C33 120.4(2)
C35 C34 H34 119.8
C33 C34 H34 119.8
C36 C35 C34 120.8(2)
C36 C35 H35 119.6
C34 C35 H35 119.6
C35 C36 C37 119.3(2)
C35 C36 H36 120.3
C37 C36 H36 120.3
C36 C37 C38 120.1(3)
C36 C37 H37 120.0
C38 C37 H37 120.0
C33 C38 C37 120.8(2)
C33 C38 H38 119.6
C37 C38 H38 119.6
S2 C39 H39A 109.5
S2 C39 H39B 109.5
H39A C39 H39B 109.5
S2 C39 H39C 109.5
H39A C39 H39C 109.5
H39B C39 H39C 109.5

loop_
_geom_bond_atom_site_label_1
_geom_bond_atom_site_label_2
_geom_bond_site_symmetry_2
_geom_bond_distance
_geom_bond_publ_flag
S2 C19 . 1.755(2) ?
S2 C39 . 1.787(3) ?
S1 C7 . 1.752(2) ?
S1 C30 . 1.779(3) ?
N1 C9 . 1.344(3) ?
N1 N2 . 1.371(3) ?
N1 C10 . 1.461(3) ?
N2 C3 . 1.319(3) ?
C3 C4 . 1.405(3) ?
C3 H3 . 0.9300 ?
C4 C9 . 1.378(3) ?
C4 C5 . 1.431(3) ?
C5 O22 . 1.221(3) ?
C5 N6 . 1.431(3) ?
N6 C7 . 1.383(3) ?
N6 C23 . 1.483(3) ?
C7 N8 . 1.300(3) ?
N8 C9 . 1.360(3) ?
C10 C11 . 1.515(3) ?
C10 H10A . 0.9700 ?
C10 H10B . 0.9700 ?
C11 C12 . 1.514(3) ?
C11 H11A . 0.9700 ?
C11 H11B . 0.9700 ?
C12 N13 . 1.454(3) ?
C12 H12A . 0.9700 ?
C12 H12B . 0.9700 ?
N13 C21 . 1.349(3) ?
N13 N14 . 1.366(3) ?
N14 C15 . 1.320(3) ?
C15 C16 . 1.407(3) ?
C15 H15 . 0.9300 ?
C16 C21 . 1.379(3) ?
C16 C17 . 1.425(3) ?
C17 O31 . 1.223(3) ?
C17 N18 . 1.424(3) ?
N18 C19 . 1.385(3) ?
N18 C32 . 1.473(3) ?
C19 N20 . 1.299(3) ?
N20 C21 . 1.356(3) ?
C23 C24 . 1.509(3) ?
C23 H23A . 0.9700 ?
C23 H23B . 0.9700 ?
C24 C25 . 1.379(4) ?
C24 C29 . 1.381(4) ?
C25 C26 . 1.377(4) ?
C25 H25 . 0.9300 ?
C26 C27 . 1.372(4) ?
C26 H26 . 0.9300 ?
C27 C28 . 1.366(4) ?
C27 H27 . 0.9300 ?
C28 C29 . 1.380(4) ?
C28 H28 . 0.9300 ?
C29 H29 . 0.9300 ?
C30 H30A . 0.9600 ?
C30 H30B . 0.9600 ?
C30 H30C . 0.9600 ?
C32 C33 . 1.511(3) ?
C32 H32A . 0.9700 ?
C32 H32B . 0.9700 ?
C33 C38 . 1.372(3) ?
C33 C34 . 1.386(3) ?
C34 C35 . 1.377(4) ?
C34 H34 . 0.9300 ?
C35 C36 . 1.370(4) ?
C35 H35 . 0.9300 ?
C36 C37 . 1.373(4) ?
C36 H36 . 0.9300 ?
C37 C38 . 1.390(3) ?
C37 H37 . 0.9300 ?
C38 H38 . 0.9300 ?
C39 H39A . 0.9600 ?
C39 H39B . 0.9600 ?
C39 H39C . 0.9600 ?

loop_
_geom_hbond_atom_site_label_D
_geom_hbond_atom_site_label_H
_geom_hbond_atom_site_label_A
_geom_hbond_site_symmetry_A
_geom_hbond_distance_DH
_geom_hbond_distance_HA
_geom_hbond_distance_DA
_geom_hbond_angle_DHA
C10 H10A O22 2_665 0.97 2.47 3.367(3) 154

loop_
_cod_related_entry_id
_cod_related_entry_database
_cod_related_entry_code
1 ChemSpider 21134769
